data_7129022
loop_
_publ_author_name
'Deka, Jugal Kishore Rai'
'Kalita, Debajit'
'Sahariah, Biswajit'
'Sarma, Bani Kanta'

_publ_section_title
;
 n<sub>N</sub> \\rightarrow \p*<sub>Ar</sub> interactions stabilize the
 <i>E</i>-ac isomers of arylhydrazides and facilitate their
 S<sub>N</sub>Ar autocyclizations.
;
_journal_issue 85
_journal_name_full 'Chemical communications (Cambridge, England)'
_journal_page_first 11236
_journal_page_last 11239
_journal_paper_doi 10.1039/d1cc04533d
_journal_volume 57
_journal_year 2021
_chemical_formula_moiety 'C11 H16 N2 O2'
_chemical_formula_sum 'C11 H16 N2 O2'
_chemical_formula_weight 208.26
_chemical_name_systematic 4-methoxy-N,N',N'-trimethylbenzohydrazide
_space_group_crystal_system monoclinic
_space_group_IT_number 14
_space_group_name_Hall '-P 2yn'
_space_group_name_H-M_alt 'P 1 21/n 1'
_atom_sites_solution_hydrogens geom
_audit_creation_method SHELXL-2017/1
_audit_update_record
;
2021-07-01 deposited with the CCDC.	2021-09-28 downloaded from the CCDC.
;
_cell_angle_alpha 90
_cell_angle_beta 116.776(10)
_cell_angle_gamma 90
_cell_formula_units_Z 4
_cell_length_a 9.779(3)
_cell_length_b 12.795(4)
_cell_length_c 10.020(3)
_cell_measurement_reflns_used 4747
_cell_measurement_temperature 299(2)
_cell_measurement_theta_max 26.13
_cell_measurement_theta_min 2.78
_cell_volume 1119.3(6)
_computing_cell_refinement 'Bruker SAINT'
_computing_data_collection 'Bruker APEX2'
_computing_data_reduction 'Bruker SAINT'
_computing_molecular_graphics 'Bruker SHELXTL'
_computing_publication_material 'Bruker SHELXTL'
_computing_structure_refinement 'SHELXL-2017/1 (Sheldrick, 2017)'
_computing_structure_solution 'SHELXT 2014/5 (Sheldrick, 2014)'
_diffrn_ambient_temperature 299(2)
_diffrn_measured_fraction_theta_full 0.995
_diffrn_measured_fraction_theta_max 0.995
_diffrn_measurement_device_type 'Bruker APEX-II CCD'
_diffrn_measurement_method '\f and \w scans'
_diffrn_radiation_type MoK\a
_diffrn_radiation_wavelength 0.71073
_diffrn_reflns_av_R_equivalents 0.0377
_diffrn_reflns_av_unetI/netI 0.0199
_diffrn_reflns_Laue_measured_fraction_full 0.995
_diffrn_reflns_Laue_measured_fraction_max 0.995
_diffrn_reflns_limit_h_max 12
_diffrn_reflns_limit_h_min -12
_diffrn_reflns_limit_k_max 15
_diffrn_reflns_limit_k_min -15
_diffrn_reflns_limit_l_max 12
_diffrn_reflns_limit_l_min -12
_diffrn_reflns_number 17371
_diffrn_reflns_point_group_measured_fraction_full 0.995
_diffrn_reflns_point_group_measured_fraction_max 0.995
_diffrn_reflns_theta_full 25.242
_diffrn_reflns_theta_max 26.012
_diffrn_reflns_theta_min 2.778
_diffrn_source X-ray
_exptl_absorpt_coefficient_mu 0.086
_exptl_absorpt_correction_T_max 0.971
_exptl_absorpt_correction_T_min 0.907
_exptl_absorpt_correction_type multi-scan
_exptl_absorpt_process_details SADABS
_exptl_crystal_colour Colourless
_exptl_crystal_density_diffrn 1.236
_exptl_crystal_description Block
_exptl_crystal_F_000 448
_exptl_crystal_size_max 0.170
_exptl_crystal_size_mid 0.120
_exptl_crystal_size_min 0.065
_refine_diff_density_max 0.152
_refine_diff_density_min -0.143
_refine_diff_density_rms 0.030
_refine_ls_extinction_coef 0.028(9)
_refine_ls_extinction_expression Fc^*^=kFc[1+0.001xFc^2^\l^3^/sin(2\q)]^-1/4^
_refine_ls_extinction_method 'SHELXL-2017/1 (Sheldrick 2017)'
_refine_ls_goodness_of_fit_ref 1.071
_refine_ls_hydrogen_treatment constr
_refine_ls_matrix_type full
_refine_ls_number_parameters 141
_refine_ls_number_reflns 2186
_refine_ls_number_restraints 0
_refine_ls_restrained_S_all 1.071
_refine_ls_R_factor_all 0.0560
_refine_ls_R_factor_gt 0.0429
_refine_ls_shift/su_max 0.000
_refine_ls_shift/su_mean 0.000
_refine_ls_structure_factor_coef Fsqd
_refine_ls_weighting_details 'w=1/[\s^2^(Fo^2^)+(0.0495P)^2^+0.3212P] where P=(Fo^2^+2Fc^2^)/3'
_refine_ls_weighting_scheme calc
_refine_ls_wR_factor_gt 0.1127
_refine_ls_wR_factor_ref 0.1238
_reflns_Friedel_coverage 0.000
_reflns_number_gt 1746
_reflns_number_total 2186
_reflns_threshold_expression 'I > 2\s(I)'
_cod_data_source_file d1cc04533d2.cif
_cod_data_source_block JD_OMePh-NMe_N(Me)2
_cod_depositor_comments
;
The following automatic conversions were performed:

data item '_exptl_absorpt_correction_type' value 'Multi-scan' was
changed to 'multi-scan' in accordance with the
/home/data/users/saulius/crontab/automatic-downloads/rss-feeds/RSC/lib/dictionaries/cif_core.dic
dictionary named 'cif_core.dic' version 2.4.2 last updated on
2011-04-26.

Automatic conversion script
Id: cif_fix_values 7556 2019-12-06 15:28:31Z antanas 

 Adding full bibliography for 7129017--7129022.cif.
;
_cod_original_cell_volume 1119.2(6)
_cod_original_sg_symbol_H-M 'P 21/n'
_cod_database_code 7129022
_shelx_shelxl_version_number 2017/1
_shelx_space_group_comment
;
The symmetry employed for this shelxl refinement is uniquely defined
by the following loop, which should always be used as a source of
symmetry information in preference to the above space-group names.
They are only intended as comments.
;

loop_
_space_group_symop_operation_xyz
'x, y, z'
'-x+1/2, y+1/2, -z+1/2'
'-x, -y, -z'
'x-1/2, -y-1/2, z-1/2'

loop_
_atom_site_label
_atom_site_type_symbol
_atom_site_fract_x
_atom_site_fract_y
_atom_site_fract_z
_atom_site_U_iso_or_equiv
_atom_site_adp_type
_atom_site_occupancy
_atom_site_site_symmetry_order
_atom_site_calc_flag
_atom_site_refinement_flags_posn
_atom_site_refinement_flags_adp
_atom_site_refinement_flags_occupancy
_atom_site_disorder_assembly
_atom_site_disorder_group
O1 O 0.37579(13) 0.66879(10) 0.45666(13) 0.0603(4) Uani 1 1 d . . . . .
O2 O 1.00501(14) 0.67829(12) 0.42672(15) 0.0710(4) Uani 1 1 d . . . . .
N2 N 0.74718(15) 0.53220(10) 0.12138(14) 0.0476(4) Uani 1 1 d . . . . .
N1 N 0.87837(15) 0.59183(10) 0.21181(14) 0.0473(4) Uani 1 1 d . . . . .
C5 C 0.74615(17) 0.64099(11) 0.36158(16) 0.0405(4) Uani 1 1 d . . . . .
C6 C 0.60077(18) 0.66936(12) 0.25405(17) 0.0446(4) Uani 1 1 d . . . . .
H6 H 0.584100 0.682405 0.156573 0.054 Uiso 1 1 calc R U . . .
C7 C 0.48142(18) 0.67834(12) 0.29037(17) 0.0467(4) Uani 1 1 d . . . . .
H7 H 0.385292 0.698482 0.217480 0.056 Uiso 1 1 calc R U . . .
C2 C 0.50243(17) 0.65780(12) 0.43390(17) 0.0444(4) Uani 1 1 d . . . . .
C4 C 0.76618(18) 0.62314(14) 0.50495(17) 0.0491(4) Uani 1 1 d . . . . .
H4 H 0.863256 0.605902 0.578872 0.059 Uiso 1 1 calc R U . . .
C8 C 0.88530(18) 0.63801(12) 0.33578(17) 0.0456(4) Uani 1 1 d . . . . .
C3 C 0.64613(19) 0.63009(14) 0.54248(18) 0.0510(4) Uani 1 1 d . . . . .
H3 H 0.662252 0.616245 0.639598 0.061 Uiso 1 1 calc R U . . .
C9 C 1.0131(2) 0.58832(16) 0.1852(2) 0.0622(5) Uani 1 1 d . . . . .
H9A H 1.095879 0.625225 0.263572 0.093 Uiso 1 1 calc R U . . .
H9B H 0.989800 0.620533 0.090839 0.093 Uiso 1 1 calc R U . . .
H9C H 1.042493 0.516897 0.183704 0.093 Uiso 1 1 calc R U . . .
C10 C 0.7800(2) 0.42073(13) 0.1384(2) 0.0628(5) Uani 1 1 d . . . . .
H10A H 0.846738 0.403323 0.094924 0.094 Uiso 1 1 calc R U . . .
H10B H 0.686108 0.382226 0.088841 0.094 Uiso 1 1 calc R U . . .
H10C H 0.828827 0.403097 0.242723 0.094 Uiso 1 1 calc R U . . .
C1 C 0.3860(2) 0.64051(16) 0.5978(2) 0.0620(5) Uani 1 1 d . . . . .
H1A H 0.418070 0.568971 0.619106 0.093 Uiso 1 1 calc R U . . .
H1B H 0.287545 0.648722 0.595993 0.093 Uiso 1 1 calc R U . . .
H1C H 0.459164 0.684726 0.673895 0.093 Uiso 1 1 calc R U . . .
C11 C 0.6806(2) 0.56508(16) -0.03353(19) 0.0668(5) Uani 1 1 d . . . . .
H11A H 0.665210 0.639366 -0.039166 0.100 Uiso 1 1 calc R U . . .
H11B H 0.584036 0.530607 -0.088618 0.100 Uiso 1 1 calc R U . . .
H11C H 0.748531 0.547053 -0.075426 0.100 Uiso 1 1 calc R U . . .

loop_
_atom_site_aniso_label
_atom_site_aniso_U_11
_atom_site_aniso_U_22
_atom_site_aniso_U_33
_atom_site_aniso_U_23
_atom_site_aniso_U_13
_atom_site_aniso_U_12
O1 0.0480(7) 0.0836(9) 0.0528(7) 0.0046(6) 0.0257(6) 0.0071(6)
O2 0.0488(7) 0.0983(11) 0.0633(8) -0.0279(7) 0.0229(6) -0.0225(7)
N2 0.0499(8) 0.0469(8) 0.0400(7) -0.0051(6) 0.0150(6) 0.0012(6)
N1 0.0454(7) 0.0528(8) 0.0452(7) -0.0041(6) 0.0217(6) -0.0022(6)
C5 0.0428(8) 0.0374(8) 0.0379(8) -0.0047(6) 0.0150(6) -0.0043(6)
C6 0.0499(9) 0.0452(8) 0.0346(8) 0.0006(6) 0.0153(7) 0.0013(7)
C7 0.0426(8) 0.0495(9) 0.0399(8) 0.0026(7) 0.0116(7) 0.0050(7)
C2 0.0430(8) 0.0457(9) 0.0434(9) -0.0038(6) 0.0185(7) -0.0014(6)
C4 0.0399(8) 0.0629(10) 0.0363(8) -0.0001(7) 0.0100(6) 0.0002(7)
C8 0.0441(8) 0.0482(9) 0.0417(8) -0.0021(7) 0.0167(7) -0.0040(7)
C3 0.0496(9) 0.0661(11) 0.0350(8) 0.0026(7) 0.0170(7) 0.0004(8)
C9 0.0601(11) 0.0708(12) 0.0663(12) 0.0004(9) 0.0378(10) 0.0021(9)
C10 0.0748(12) 0.0475(10) 0.0674(12) -0.0022(8) 0.0333(10) 0.0033(9)
C1 0.0654(12) 0.0731(12) 0.0578(11) -0.0005(9) 0.0369(10) -0.0019(9)
C11 0.0758(13) 0.0696(12) 0.0428(10) -0.0007(8) 0.0160(9) 0.0111(10)

loop_
_atom_type_symbol
_atom_type_description
_atom_type_scat_dispersion_real
_atom_type_scat_dispersion_imag
_atom_type_scat_source
C C 0.0033 0.0016 'International Tables Vol C Tables 4.2.6.8 and 6.1.1.4'
H H 0.0000 0.0000 'International Tables Vol C Tables 4.2.6.8 and 6.1.1.4'
N N 0.0061 0.0033 'International Tables Vol C Tables 4.2.6.8 and 6.1.1.4'
O O 0.0106 0.0060 'International Tables Vol C Tables 4.2.6.8 and 6.1.1.4'

loop_
_geom_angle_atom_site_label_1
_geom_angle_atom_site_label_2
_geom_angle_atom_site_label_3
_geom_angle
_geom_angle_site_symmetry_1
_geom_angle_site_symmetry_3
_geom_angle_publ_flag
C2 O1 C1 118.62(13) . . ?
N1 N2 C11 111.69(14) . . ?
N1 N2 C10 111.41(13) . . ?
C11 N2 C10 112.28(14) . . ?
C8 N1 N2 118.73(13) . . ?
C8 N1 C9 120.46(14) . . ?
N2 N1 C9 119.98(13) . . ?
C4 C5 C6 117.80(15) . . ?
C4 C5 C8 117.56(13) . . ?
C6 C5 C8 124.39(14) . . ?
C7 C6 C5 120.67(14) . . ?
C7 C6 H6 119.7 . . ?
C5 C6 H6 119.7 . . ?
C6 C7 C2 120.87(14) . . ?
C6 C7 H7 119.6 . . ?
C2 C7 H7 119.6 . . ?
O1 C2 C3 124.97(15) . . ?
O1 C2 C7 115.69(14) . . ?
C3 C2 C7 119.33(15) . . ?
C5 C4 C3 122.10(14) . . ?
C5 C4 H4 118.9 . . ?
C3 C4 H4 118.9 . . ?
O2 C8 N1 120.20(15) . . ?
O2 C8 C5 119.93(14) . . ?
N1 C8 C5 119.86(13) . . ?
C2 C3 C4 119.20(15) . . ?
C2 C3 H3 120.4 . . ?
C4 C3 H3 120.4 . . ?
N1 C9 H9A 109.5 . . ?
N1 C9 H9B 109.5 . . ?
H9A C9 H9B 109.5 . . ?
N1 C9 H9C 109.5 . . ?
H9A C9 H9C 109.5 . . ?
H9B C9 H9C 109.5 . . ?
N2 C10 H10A 109.5 . . ?
N2 C10 H10B 109.5 . . ?
H10A C10 H10B 109.5 . . ?
N2 C10 H10C 109.5 . . ?
H10A C10 H10C 109.5 . . ?
H10B C10 H10C 109.5 . . ?
O1 C1 H1A 109.5 . . ?
O1 C1 H1B 109.5 . . ?
H1A C1 H1B 109.5 . . ?
O1 C1 H1C 109.5 . . ?
H1A C1 H1C 109.5 . . ?
H1B C1 H1C 109.5 . . ?
N2 C11 H11A 109.5 . . ?
N2 C11 H11B 109.5 . . ?
H11A C11 H11B 109.5 . . ?
N2 C11 H11C 109.5 . . ?
H11A C11 H11C 109.5 . . ?
H11B C11 H11C 109.5 . . ?

loop_
_geom_bond_atom_site_label_1
_geom_bond_atom_site_label_2
_geom_bond_distance
_geom_bond_site_symmetry_2
_geom_bond_publ_flag
O1 C2 1.3637(19) . ?
O1 C1 1.420(2) . ?
O2 C8 1.2268(19) . ?
N2 N1 1.4147(18) . ?
N2 C11 1.449(2) . ?
N2 C10 1.455(2) . ?
N1 C8 1.349(2) . ?
N1 C9 1.458(2) . ?
C5 C4 1.379(2) . ?
C5 C6 1.391(2) . ?
C5 C8 1.496(2) . ?
C6 C7 1.375(2) . ?
C6 H6 0.9300 . ?
C7 C2 1.383(2) . ?
C7 H7 0.9300 . ?
C2 C3 1.381(2) . ?
C4 C3 1.388(2) . ?
C4 H4 0.9300 . ?
C3 H3 0.9300 . ?
C9 H9A 0.9600 . ?
C9 H9B 0.9600 . ?
C9 H9C 0.9600 . ?
C10 H10A 0.9600 . ?
C10 H10B 0.9600 . ?
C10 H10C 0.9600 . ?
C1 H1A 0.9600 . ?
C1 H1B 0.9600 . ?
C1 H1C 0.9600 . ?
C11 H11A 0.9600 . ?
C11 H11B 0.9600 . ?
C11 H11C 0.9600 . ?
